data_7002759
loop_
_publ_author_name
'Yadav, Mahendra'
'Kumar, Prashant'
'Singh, Ashish Kumar'
'Ribas, Joan'
'Pandey, Daya Shankar'

_publ_section_title
;
 First examples of homo-/heteroleptic bi-/tri-nuclear complexes
 containing 5-ferrocenyldipyrromethene
;
_journal_issue 44
_journal_name_full 'Dalton Transactions'
_journal_page_first 9929
_journal_page_last 9934
_journal_paper_doi 10.1039/b914215k
_journal_year 2009
_chemical_formula_sum 'C24 H22 Fe N2 Ni O2'
_chemical_formula_weight 485.00
_chemical_name_systematic
;
?
;
_space_group_IT_number 14
_symmetry_cell_setting monoclinic
_symmetry_space_group_name_Hall '-P 2ybc'
_symmetry_space_group_name_H-M 'P 1 21/c 1'
_atom_sites_solution_hydrogens geom
_atom_sites_solution_primary direct
_atom_sites_solution_secondary difmap
_audit_creation_method SHELXL-97
_cell_angle_alpha 90.00
_cell_angle_beta 101.557(6)
_cell_angle_gamma 90.00
_cell_formula_units_Z 4
_cell_length_a 16.3441(9)
_cell_length_b 11.8082(8)
_cell_length_c 10.6964(7)
_cell_measurement_reflns_used 3874
_cell_measurement_temperature 150(2)
_cell_measurement_theta_max 32.6153
_cell_measurement_theta_min 3.0421
_cell_volume 2022.5(2)
_computing_cell_refinement 'CrysAlis RED, Oxford Diffraction Ltd.,'
_computing_data_collection 'CrysAlis CCD, Oxford Diffraction Ltd.,'
_computing_data_reduction 'CrysAlis RED, Oxford Diffraction Ltd.,'
_computing_molecular_graphics Ortep3
_computing_publication_material Shelx97
_computing_structure_refinement 'SHELXL-97 (Sheldrick, 1997)'
_computing_structure_solution 'SHELXS-97 (Sheldrick, 1997)'
_diffrn_ambient_temperature 150(2)
_diffrn_detector_area_resol_mean 15.9948
_diffrn_measured_fraction_theta_full 0.997
_diffrn_measured_fraction_theta_max 0.997
_diffrn_measurement_device_type 'OXFORD DIFFRACTION XCALIBUR-S'
_diffrn_measurement_method \w/q-scan
_diffrn_radiation_monochromator graphite
_diffrn_radiation_source 'Enhance (Mo) X-ray Source'
_diffrn_radiation_type MoK\a
_diffrn_radiation_wavelength 0.71073
_diffrn_reflns_av_R_equivalents 0.0841
_diffrn_reflns_av_sigmaI/netI 0.0739
_diffrn_reflns_limit_h_max 9
_diffrn_reflns_limit_h_min -19
_diffrn_reflns_limit_k_max 14
_diffrn_reflns_limit_k_min -14
_diffrn_reflns_limit_l_max 12
_diffrn_reflns_limit_l_min -12
_diffrn_reflns_number 9379
_diffrn_reflns_theta_full 25.00
_diffrn_reflns_theta_max 25.00
_diffrn_reflns_theta_min 3.06
_exptl_absorpt_coefficient_mu 1.672
_exptl_absorpt_correction_T_max 0.7876
_exptl_absorpt_correction_T_min 0.6997
_exptl_absorpt_correction_type multi-scan
_exptl_absorpt_process_details
;
CrysAlis RED, Oxford Diffraction Ltd.,
Version 1.171.32.15 (release 10-01-2008 CrysAlis171 .NET)
(compiled Jan 10 2008,16:37:18)
Empirical absorption correction using spherical harmonics,
implemented in SCALE3 ABSPACK scaling algorithm.
;
_exptl_crystal_colour black
_exptl_crystal_density_diffrn 1.593
_exptl_crystal_density_method 'not measured'
_exptl_crystal_description block
_exptl_crystal_F_000 1000
_exptl_crystal_size_max 0.23
_exptl_crystal_size_mid 0.18
_exptl_crystal_size_min 0.15
_refine_diff_density_max 1.701
_refine_diff_density_min -1.766
_refine_diff_density_rms 0.204
_refine_ls_extinction_method none
_refine_ls_goodness_of_fit_ref 1.149
_refine_ls_hydrogen_treatment riding
_refine_ls_matrix_type full
_refine_ls_number_parameters 273
_refine_ls_number_reflns 3538
_refine_ls_number_restraints 0
_refine_ls_restrained_S_all 1.149
_refine_ls_R_factor_all 0.0901
_refine_ls_R_factor_gt 0.0625
_refine_ls_shift/su_max 0.000
_refine_ls_shift/su_mean 0.000
_refine_ls_structure_factor_coef Fsqd
_refine_ls_weighting_details 'calc w=1/[\s^2^(Fo^2^)+(0.1715P)^2^+0.0000P] where P=(Fo^2^+2Fc^2^)/3'
_refine_ls_weighting_scheme calc
_refine_ls_wR_factor_gt 0.1830
_refine_ls_wR_factor_ref 0.2507
_reflns_number_gt 2631
_reflns_number_total 3538
_reflns_threshold_expression >2sigma(I)
_cod_data_source_file b914215k.txt
_cod_data_source_block Complex3
_cod_depositor_comments
;
The following automatic conversions were performed:
'_symmetry_cell_setting' value 'Monoclinic' changed to 'monoclinic'
according to '/home/saulius/struct/CIF-dictionaries/cif_core.dic'
dictionary named 'cif_core.dic' version 2.4.1 from 2010-06-29.

Automatic conversion script
Id: cif_fix_enum 1527 2010-12-29 10:47:43Z saulius 
;
_cod_original_sg_symbol_H-M 'P 21/c'
_cod_database_code 7002759

loop_
_symmetry_equiv_pos_as_xyz
'x, y, z'
'-x, y+1/2, -z+1/2'
'-x, -y, -z'
'x, -y-1/2, z-1/2'

loop_
_atom_site_label
_atom_site_type_symbol
_atom_site_fract_x
_atom_site_fract_y
_atom_site_fract_z
_atom_site_U_iso_or_equiv
_atom_site_adp_type
_atom_site_occupancy
_atom_site_symmetry_multiplicity
_atom_site_calc_flag
_atom_site_refinement_flags
_atom_site_disorder_assembly
_atom_site_disorder_group
Fe1 Fe 0.64604(5) -0.40928(8) 0.44210(8) 0.0200(4) Uani 1 1 d . . .
Ni1 Ni 0.81822(5) 0.02950(7) 0.32021(8) 0.0231(3) Uani 1 1 d . . .
N1 N 0.8467(4) -0.0950(5) 0.4304(5) 0.0249(13) Uani 1 1 d . . .
N2 N 0.7096(3) 0.0349(5) 0.3570(5) 0.0237(13) Uani 1 1 d . . .
O1 O 0.9211(3) 0.0117(4) 0.2692(5) 0.0299(12) Uani 1 1 d . . .
O2 O 0.7943(3) 0.1636(4) 0.2300(4) 0.0294(12) Uani 1 1 d . . .
C1 C 1.0383(5) 0.0442(8) 0.1806(9) 0.045(2) Uani 1 1 d . . .
H1A H 1.0784 0.0399 0.2619 0.068 Uiso 1 1 calc R . .
H1B H 1.0580 0.0992 0.1246 0.068 Uiso 1 1 calc R . .
H1C H 1.0330 -0.0304 0.1397 0.068 Uiso 1 1 calc R . .
C2 C 0.9535(4) 0.0815(7) 0.2046(7) 0.0304(17) Uani 1 1 d . . .
C3 C 0.9195(5) 0.1837(7) 0.1579(7) 0.0357(19) Uani 1 1 d . . .
H3 H 0.9508 0.2308 0.1128 0.043 Uiso 1 1 calc R . .
C4 C 0.8418(5) 0.2208(7) 0.1736(7) 0.0325(18) Uani 1 1 d . . .
C5 C 0.8073(5) 0.3327(7) 0.1226(8) 0.043(2) Uani 1 1 d . . .
H5A H 0.7562 0.3206 0.0585 0.065 Uiso 1 1 calc R . .
H5B H 0.8486 0.3720 0.0834 0.065 Uiso 1 1 calc R . .
H5C H 0.7946 0.3787 0.1926 0.065 Uiso 1 1 calc R . .
C6 C 0.9253(4) -0.1315(6) 0.4738(6) 0.0280(16) Uani 1 1 d . . .
H6 H 0.9738 -0.0969 0.4546 0.034 Uiso 1 1 calc R . .
C7 C 0.9258(4) -0.2279(6) 0.5516(6) 0.0277(16) Uani 1 1 d . . .
H7 H 0.9736 -0.2670 0.5966 0.033 Uiso 1 1 calc R . .
C8 C 0.8448(4) -0.2536(6) 0.5495(6) 0.0255(15) Uani 1 1 d . . .
H8 H 0.8253 -0.3172 0.5895 0.031 Uiso 1 1 calc R . .
C9 C 0.7939(4) -0.1694(6) 0.4775(6) 0.0200(14) Uani 1 1 d . . .
C10 C 0.7075(4) -0.1527(6) 0.4566(6) 0.0214(14) Uani 1 1 d . . .
C11 C 0.6698(4) -0.0511(5) 0.4071(6) 0.0188(14) Uani 1 1 d . . .
C12 C 0.5875(5) -0.0123(6) 0.4123(7) 0.0300(17) Uani 1 1 d . . .
H12 H 0.5457 -0.0538 0.4427 0.036 Uiso 1 1 calc R . .
C13 C 0.5805(5) 0.0954(6) 0.3654(7) 0.0305(17) Uani 1 1 d . . .
H13 H 0.5329 0.1432 0.3575 0.037 Uiso 1 1 calc R . .
C14 C 0.6565(4) 0.1226(6) 0.3311(6) 0.0285(17) Uani 1 1 d . . .
H14 H 0.6687 0.1926 0.2950 0.034 Uiso 1 1 calc R . .
C15 C 0.6519(4) -0.2402(5) 0.4930(6) 0.0197(14) Uani 1 1 d . . .
C16 C 0.5712(4) -0.2695(5) 0.4160(6) 0.0211(14) Uani 1 1 d . . .
H16 H 0.5469 -0.2370 0.3359 0.025 Uiso 1 1 calc R . .
C17 C 0.5350(4) -0.3542(6) 0.4802(7) 0.0241(15) Uani 1 1 d . . .
H17 H 0.4819 -0.3880 0.4513 0.029 Uiso 1 1 calc R . .
C18 C 0.5918(4) -0.3804(6) 0.5957(7) 0.0295(16) Uani 1 1 d . . .
H18 H 0.5830 -0.4347 0.6572 0.035 Uiso 1 1 calc R . .
C19 C 0.6635(4) -0.3122(6) 0.6033(6) 0.0236(15) Uani 1 1 d . . .
H19 H 0.7114 -0.3136 0.6703 0.028 Uiso 1 1 calc R . .
C20 C 0.7345(4) -0.4396(7) 0.3341(7) 0.0306(17) Uani 1 1 d . . .
H20 H 0.7720 -0.3856 0.3111 0.037 Uiso 1 1 calc R . .
C21 C 0.6534(5) -0.4665(6) 0.2625(7) 0.0301(17) Uani 1 1 d . . .
H21 H 0.6272 -0.4338 0.1834 0.036 Uiso 1 1 calc R . .
C22 C 0.6191(4) -0.5507(6) 0.3308(7) 0.0258(15) Uani 1 1 d . . .
H22 H 0.5655 -0.5843 0.3050 0.031 Uiso 1 1 calc R . .
C23 C 0.6777(5) -0.5770(6) 0.4441(7) 0.0286(16) Uani 1 1 d . . .
H23 H 0.6704 -0.6308 0.5071 0.034 Uiso 1 1 calc R . .
C24 C 0.7494(4) -0.5080(6) 0.4460(7) 0.0294(17) Uani 1 1 d . . .
H24 H 0.7986 -0.5077 0.5107 0.035 Uiso 1 1 calc R . .

loop_
_atom_site_aniso_label
_atom_site_aniso_U_11
_atom_site_aniso_U_22
_atom_site_aniso_U_33
_atom_site_aniso_U_23
_atom_site_aniso_U_13
_atom_site_aniso_U_12
Fe1 0.0160(5) 0.0172(6) 0.0245(6) 0.0000(4) -0.0016(4) 0.0005(4)
Ni1 0.0179(5) 0.0179(5) 0.0312(6) 0.0020(3) -0.0005(4) -0.0023(3)
N1 0.023(3) 0.018(3) 0.030(3) -0.003(2) -0.004(2) -0.001(2)
N2 0.015(3) 0.020(3) 0.031(3) -0.002(2) -0.007(2) 0.000(2)
O1 0.020(2) 0.032(3) 0.041(3) -0.002(2) 0.015(2) 0.003(2)
O2 0.028(3) 0.025(3) 0.034(3) 0.006(2) 0.004(2) -0.004(2)
C1 0.034(4) 0.046(5) 0.053(5) 0.004(4) 0.002(4) -0.008(4)
C2 0.023(4) 0.036(4) 0.033(4) 0.009(3) 0.009(3) -0.013(3)
C3 0.028(4) 0.039(5) 0.038(4) 0.011(4) 0.001(3) -0.016(3)
C4 0.027(4) 0.029(4) 0.038(4) 0.009(3) -0.005(3) -0.014(3)
C5 0.037(4) 0.037(5) 0.050(5) 0.012(4) -0.004(4) -0.007(4)
C6 0.019(3) 0.029(4) 0.033(4) -0.003(3) -0.001(3) -0.004(3)
C7 0.020(3) 0.024(4) 0.035(4) 0.003(3) -0.003(3) 0.006(3)
C8 0.024(4) 0.025(4) 0.025(3) 0.001(3) -0.002(3) -0.002(3)
C9 0.022(3) 0.019(3) 0.019(3) 0.000(3) 0.006(3) -0.009(3)
C10 0.018(3) 0.020(3) 0.022(3) -0.002(3) -0.005(3) 0.000(3)
C11 0.023(3) 0.016(3) 0.015(3) 0.003(3) 0.000(3) -0.009(3)
C12 0.025(4) 0.026(4) 0.033(4) 0.001(3) -0.010(3) 0.000(3)
C13 0.026(4) 0.023(4) 0.038(4) -0.003(3) -0.006(3) 0.005(3)
C14 0.032(4) 0.016(3) 0.031(4) 0.004(3) -0.009(3) 0.000(3)
C15 0.017(3) 0.016(3) 0.025(3) -0.003(3) 0.003(3) 0.001(3)
C16 0.014(3) 0.018(3) 0.030(3) 0.002(3) 0.000(3) 0.001(3)
C17 0.016(3) 0.021(3) 0.037(4) -0.010(3) 0.010(3) -0.002(3)
C18 0.025(4) 0.022(4) 0.040(4) 0.003(3) 0.003(3) -0.002(3)
C19 0.018(3) 0.024(4) 0.027(3) -0.002(3) 0.000(3) 0.000(3)
C20 0.025(4) 0.029(4) 0.038(4) 0.012(3) 0.006(3) -0.004(3)
C21 0.031(4) 0.029(4) 0.026(4) -0.004(3) -0.004(3) 0.003(3)
C22 0.022(3) 0.020(3) 0.035(4) -0.007(3) 0.005(3) -0.004(3)
C23 0.030(4) 0.019(4) 0.036(4) 0.001(3) 0.007(3) 0.004(3)
C24 0.019(3) 0.027(4) 0.040(4) -0.006(3) -0.001(3) 0.007(3)

loop_
_atom_type_symbol
_atom_type_description
_atom_type_scat_dispersion_real
_atom_type_scat_dispersion_imag
_atom_type_scat_source
C C 0.0033 0.0016 'International Tables Vol C Tables 4.2.6.8 and 6.1.1.4'
H H 0.0000 0.0000 'International Tables Vol C Tables 4.2.6.8 and 6.1.1.4'
O O 0.0106 0.0060 'International Tables Vol C Tables 4.2.6.8 and 6.1.1.4'
N N 0.0061 0.0033 'International Tables Vol C Tables 4.2.6.8 and 6.1.1.4'
Ni Ni 0.3393 1.1124 'International Tables Vol C Tables 4.2.6.8 and 6.1.1.4'
Fe Fe 0.3463 0.8444 'International Tables Vol C Tables 4.2.6.8 and 6.1.1.4'

loop_
_geom_angle_atom_site_label_1
_geom_angle_atom_site_label_2
_geom_angle_atom_site_label_3
_geom_angle
_geom_angle_site_symmetry_1
_geom_angle_site_symmetry_3
_geom_angle_publ_flag
C16 Fe1 C17 40.4(3) . . ?
C16 Fe1 C19 68.9(3) . . ?
C17 Fe1 C19 68.4(3) . . ?
C16 Fe1 C23 158.2(3) . . ?
C17 Fe1 C23 122.6(3) . . ?
C19 Fe1 C23 122.8(3) . . ?
C16 Fe1 C18 68.4(3) . . ?
C17 Fe1 C18 40.7(3) . . ?
C19 Fe1 C18 40.4(3) . . ?
C23 Fe1 C18 107.6(3) . . ?
C16 Fe1 C24 159.0(3) . . ?
C17 Fe1 C24 160.0(3) . . ?
C19 Fe1 C24 109.1(3) . . ?
C23 Fe1 C24 40.7(3) . . ?
C18 Fe1 C24 124.6(3) . . ?
C16 Fe1 C22 121.8(3) . . ?
C17 Fe1 C22 106.2(3) . . ?
C19 Fe1 C22 157.9(3) . . ?
C23 Fe1 C22 40.6(3) . . ?
C18 Fe1 C22 121.7(3) . . ?
C24 Fe1 C22 68.1(3) . . ?
C16 Fe1 C20 122.3(3) . . ?
C17 Fe1 C20 157.0(3) . . ?
C19 Fe1 C20 125.3(3) . . ?
C23 Fe1 C20 68.4(3) . . ?
C18 Fe1 C20 161.3(3) . . ?
C24 Fe1 C20 40.6(3) . . ?
C22 Fe1 C20 67.9(3) . . ?
C16 Fe1 C21 106.4(3) . . ?
C17 Fe1 C21 120.6(3) . . ?
C19 Fe1 C21 161.1(3) . . ?
C23 Fe1 C21 68.3(3) . . ?
C18 Fe1 C21 156.7(3) . . ?
C24 Fe1 C21 68.3(3) . . ?
C22 Fe1 C21 40.3(3) . . ?
C20 Fe1 C21 40.6(3) . . ?
C16 Fe1 C15 41.3(2) . . ?
C17 Fe1 C15 68.7(3) . . ?
C19 Fe1 C15 40.9(3) . . ?
C23 Fe1 C15 159.1(3) . . ?
C18 Fe1 C15 68.4(3) . . ?
C24 Fe1 C15 123.4(3) . . ?
C22 Fe1 C15 159.2(3) . . ?
C20 Fe1 C15 108.4(3) . . ?
C21 Fe1 C15 123.6(3) . . ?
O2 Ni1 O1 93.0(2) . . ?
O2 Ni1 N1 172.7(2) . . ?
O1 Ni1 N1 88.3(3) . . ?
O2 Ni1 N2 88.3(2) . . ?
O1 Ni1 N2 173.4(2) . . ?
N1 Ni1 N2 91.2(3) . . ?
C6 N1 C9 106.9(6) . . ?
C6 N1 Ni1 124.4(5) . . ?
C9 N1 Ni1 128.6(5) . . ?
C14 N2 C11 108.3(6) . . ?
C14 N2 Ni1 125.2(5) . . ?
C11 N2 Ni1 126.4(5) . . ?
C2 O1 Ni1 125.8(5) . . ?
C4 O2 Ni1 128.0(5) . . ?
C2 C1 H1A 109.5 . . ?
C2 C1 H1B 109.5 . . ?
H1A C1 H1B 109.5 . . ?
C2 C1 H1C 109.5 . . ?
H1A C1 H1C 109.5 . . ?
H1B C1 H1C 109.5 . . ?
O1 C2 C3 126.0(7) . . ?
O1 C2 C1 113.6(7) . . ?
C3 C2 C1 120.3(7) . . ?
C2 C3 C4 123.0(7) . . ?
C2 C3 H3 118.5 . . ?
C4 C3 H3 118.5 . . ?
O2 C4 C3 123.6(7) . . ?
O2 C4 C5 114.9(7) . . ?
C3 C4 C5 121.5(7) . . ?
C4 C5 H5A 109.5 . . ?
C4 C5 H5B 109.5 . . ?
H5A C5 H5B 109.5 . . ?
C4 C5 H5C 109.5 . . ?
H5A C5 H5C 109.5 . . ?
H5B C5 H5C 109.5 . . ?
N1 C6 C7 110.8(6) . . ?
N1 C6 H6 124.6 . . ?
C7 C6 H6 124.6 . . ?
C8 C7 C6 106.3(6) . . ?
C8 C7 H7 126.8 . . ?
C6 C7 H7 126.8 . . ?
C7 C8 C9 108.4(6) . . ?
C7 C8 H8 125.8 . . ?
C9 C8 H8 125.8 . . ?
N1 C9 C10 122.2(6) . . ?
N1 C9 C8 107.4(6) . . ?
C10 C9 C8 130.3(6) . . ?
C9 C10 C11 122.2(6) . . ?
C9 C10 C15 120.9(6) . . ?
C11 C10 C15 116.8(6) . . ?
N2 C11 C10 125.0(6) . . ?
N2 C11 C12 107.5(6) . . ?
C10 C11 C12 127.1(6) . . ?
C13 C12 C11 107.1(7) . . ?
C13 C12 H12 126.4 . . ?
C11 C12 H12 126.4 . . ?
C12 C13 C14 107.2(7) . . ?
C12 C13 H13 126.4 . . ?
C14 C13 H13 126.4 . . ?
N2 C14 C13 109.8(6) . . ?
N2 C14 H14 125.1 . . ?
C13 C14 H14 125.1 . . ?
C19 C15 C16 106.4(5) . . ?
C19 C15 C10 130.0(6) . . ?
C16 C15 C10 123.6(6) . . ?
C19 C15 Fe1 68.7(4) . . ?
C16 C15 Fe1 68.4(3) . . ?
C10 C15 Fe1 127.2(5) . . ?
C17 C16 C15 108.4(6) . . ?
C17 C16 Fe1 70.0(4) . . ?
C15 C16 Fe1 70.3(3) . . ?
C17 C16 H16 125.8 . . ?
C15 C16 H16 125.8 . . ?
Fe1 C16 H16 125.5 . . ?
C16 C17 C18 108.2(6) . . ?
C16 C17 Fe1 69.7(4) . . ?
C18 C17 Fe1 69.7(4) . . ?
C16 C17 H17 125.9 . . ?
C18 C17 H17 125.9 . . ?
Fe1 C17 H17 126.3 . . ?
C19 C18 C17 108.4(6) . . ?
C19 C18 Fe1 69.7(4) . . ?
C17 C18 Fe1 69.6(4) . . ?
C19 C18 H18 125.8 . . ?
C17 C18 H18 125.8 . . ?
Fe1 C18 H18 126.5 . . ?
C18 C19 C15 108.6(6) . . ?
C18 C19 Fe1 69.9(4) . . ?
C15 C19 Fe1 70.4(4) . . ?
C18 C19 H19 125.7 . . ?
C15 C19 H19 125.7 . . ?
Fe1 C19 H19 125.5 . . ?
C24 C20 C21 108.0(6) . . ?
C24 C20 Fe1 69.4(4) . . ?
C21 C20 Fe1 70.0(4) . . ?
C24 C20 H20 126.0 . . ?
C21 C20 H20 126.0 . . ?
Fe1 C20 H20 126.2 . . ?
C22 C21 C20 107.5(6) . . ?
C22 C21 Fe1 69.3(4) . . ?
C20 C21 Fe1 69.4(4) . . ?
C22 C21 H21 126.2 . . ?
C20 C21 H21 126.2 . . ?
Fe1 C21 H21 126.6 . . ?
C21 C22 C23 109.0(6) . . ?
C21 C22 Fe1 70.4(4) . . ?
C23 C22 Fe1 69.7(4) . . ?
C21 C22 H22 125.5 . . ?
C23 C22 H22 125.5 . . ?
Fe1 C22 H22 125.9 . . ?
C22 C23 C24 107.4(6) . . ?
C22 C23 Fe1 69.7(4) . . ?
C24 C23 Fe1 69.6(4) . . ?
C22 C23 H23 126.3 . . ?
C24 C23 H23 126.3 . . ?
Fe1 C23 H23 125.9 . . ?
C20 C24 C23 108.1(6) . . ?
C20 C24 Fe1 70.0(4) . . ?
C23 C24 Fe1 69.6(4) . . ?
C20 C24 H24 125.9 . . ?
C23 C24 H24 125.9 . . ?
Fe1 C24 H24 126.0 . . ?

loop_
_geom_bond_atom_site_label_1
_geom_bond_atom_site_label_2
_geom_bond_distance
_geom_bond_site_symmetry_2
_geom_bond_publ_flag
Fe1 C16 2.040(6) . ?
Fe1 C17 2.044(7) . ?
Fe1 C19 2.043(7) . ?
Fe1 C23 2.047(7) . ?
Fe1 C18 2.046(8) . ?
Fe1 C24 2.047(7) . ?
Fe1 C22 2.047(7) . ?
Fe1 C20 2.055(8) . ?
Fe1 C21 2.063(7) . ?
Fe1 C15 2.066(6) . ?
Ni1 O2 1.855(5) . ?
Ni1 O1 1.881(5) . ?
Ni1 N1 1.884(6) . ?
Ni1 N2 1.895(6) . ?
N1 C6 1.345(9) . ?
N1 C9 1.394(9) . ?
N2 C14 1.344(9) . ?
N2 C11 1.371(9) . ?
O1 C2 1.258(9) . ?
O2 C4 1.269(9) . ?
C1 C2 1.524(11) . ?
C1 H1A 0.9800 . ?
C1 H1B 0.9800 . ?
C1 H1C 0.9800 . ?
C2 C3 1.380(11) . ?
C3 C4 1.385(11) . ?
C3 H3 0.9500 . ?
C4 C5 1.496(11) . ?
C5 H5A 0.9800 . ?
C5 H5B 0.9800 . ?
C5 H5C 0.9800 . ?
C6 C7 1.409(10) . ?
C6 H6 0.9500 . ?
C7 C8 1.355(10) . ?
C7 H7 0.9500 . ?
C8 C9 1.421(9) . ?
C8 H8 0.9500 . ?
C9 C10 1.399(9) . ?
C10 C11 1.404(9) . ?
C10 C15 1.478(10) . ?
C11 C12 1.432(10) . ?
C12 C13 1.364(10) . ?
C12 H12 0.9500 . ?
C13 C14 1.402(11) . ?
C13 H13 0.9500 . ?
C14 H14 0.9500 . ?
C15 C19 1.435(9) . ?
C15 C16 1.450(8) . ?
C16 C17 1.409(10) . ?
C16 H16 0.9500 . ?
C17 C18 1.423(10) . ?
C17 H17 0.9500 . ?
C18 C19 1.410(10) . ?
C18 H18 0.9500 . ?
C19 H19 0.9500 . ?
C20 C24 1.424(10) . ?
C20 C21 1.427(10) . ?
C20 H20 0.9500 . ?
C21 C22 1.415(11) . ?
C21 H21 0.9500 . ?
C22 C23 1.421(10) . ?
C22 H22 0.9500 . ?
C23 C24 1.424(10) . ?
C23 H23 0.9500 . ?
C24 H24 0.9500 . ?

loop_
_geom_torsion_atom_site_label_1
_geom_torsion_atom_site_label_2
_geom_torsion_atom_site_label_3
_geom_torsion_atom_site_label_4
_geom_torsion
_geom_torsion_site_symmetry_1
_geom_torsion_site_symmetry_2
_geom_torsion_site_symmetry_3
_geom_torsion_site_symmetry_4
_geom_torsion_publ_flag
O2 Ni1 N1 C6 -79(2) . . . . ?
O1 Ni1 N1 C6 21.8(6) . . . . ?
N2 Ni1 N1 C6 -164.8(6) . . . . ?
O2 Ni1 N1 C9 104.6(19) . . . . ?
O1 Ni1 N1 C9 -154.9(6) . . . . ?
N2 Ni1 N1 C9 18.5(6) . . . . ?
O2 Ni1 N2 C14 -8.3(5) . . . . ?
O1 Ni1 N2 C14 -110(2) . . . . ?
N1 Ni1 N2 C14 164.4(5) . . . . ?
O2 Ni1 N2 C11 167.6(5) . . . . ?
O1 Ni1 N2 C11 66(2) . . . . ?
N1 Ni1 N2 C11 -19.7(5) . . . . ?
O2 Ni1 O1 C2 4.7(6) . . . . ?
N1 Ni1 O1 C2 -168.1(6) . . . . ?
N2 Ni1 O1 C2 106(2) . . . . ?
O1 Ni1 O2 C4 -8.3(6) . . . . ?
N1 Ni1 O2 C4 92(2) . . . . ?
N2 Ni1 O2 C4 178.2(6) . . . . ?
Ni1 O1 C2 C3 -0.7(11) . . . . ?
Ni1 O1 C2 C1 178.9(5) . . . . ?
O1 C2 C3 C4 -2.3(12) . . . . ?
C1 C2 C3 C4 178.2(7) . . . . ?
Ni1 O2 C4 C3 7.9(10) . . . . ?
Ni1 O2 C4 C5 -172.9(5) . . . . ?
C2 C3 C4 O2 -1.5(12) . . . . ?
C2 C3 C4 C5 179.4(7) . . . . ?
C9 N1 C6 C7 -1.2(8) . . . . ?
Ni1 N1 C6 C7 -178.5(5) . . . . ?
N1 C6 C7 C8 3.2(8) . . . . ?
C6 C7 C8 C9 -3.7(8) . . . . ?
C6 N1 C9 C10 176.3(6) . . . . ?
Ni1 N1 C9 C10 -6.6(9) . . . . ?
C6 N1 C9 C8 -1.1(7) . . . . ?
Ni1 N1 C9 C8 176.0(4) . . . . ?
C7 C8 C9 N1 3.1(8) . . . . ?
C7 C8 C9 C10 -174.0(7) . . . . ?
N1 C9 C10 C11 -11.5(10) . . . . ?
C8 C9 C10 C11 165.2(6) . . . . ?
N1 C9 C10 C15 172.0(6) . . . . ?
C8 C9 C10 C15 -11.3(11) . . . . ?
C14 N2 C11 C10 -173.9(6) . . . . ?
Ni1 N2 C11 C10 9.6(9) . . . . ?
C14 N2 C11 C12 -0.3(7) . . . . ?
Ni1 N2 C11 C12 -176.8(4) . . . . ?
C9 C10 C11 N2 10.0(10) . . . . ?
C15 C10 C11 N2 -173.4(6) . . . . ?
C9 C10 C11 C12 -162.3(6) . . . . ?
C15 C10 C11 C12 14.3(9) . . . . ?
N2 C11 C12 C13 0.0(8) . . . . ?
C10 C11 C12 C13 173.4(6) . . . . ?
C11 C12 C13 C14 0.4(8) . . . . ?
C11 N2 C14 C13 0.6(7) . . . . ?
Ni1 N2 C14 C13 177.1(5) . . . . ?
C12 C13 C14 N2 -0.6(8) . . . . ?
C9 C10 C15 C19 39.4(10) . . . . ?
C11 C10 C15 C19 -137.3(7) . . . . ?
C9 C10 C15 C16 -140.0(6) . . . . ?
C11 C10 C15 C16 43.3(9) . . . . ?
C9 C10 C15 Fe1 -53.0(8) . . . . ?
C11 C10 C15 Fe1 130.3(5) . . . . ?
C16 Fe1 C15 C19 118.7(5) . . . . ?
C17 Fe1 C15 C19 81.3(4) . . . . ?
C23 Fe1 C15 C19 -45.4(9) . . . . ?
C18 Fe1 C15 C19 37.4(4) . . . . ?
C24 Fe1 C15 C19 -80.7(5) . . . . ?
C22 Fe1 C15 C19 160.7(7) . . . . ?
C20 Fe1 C15 C19 -123.1(4) . . . . ?
C21 Fe1 C15 C19 -165.3(4) . . . . ?
C17 Fe1 C15 C16 -37.4(4) . . . . ?
C19 Fe1 C15 C16 -118.7(5) . . . . ?
C23 Fe1 C15 C16 -164.1(7) . . . . ?
C18 Fe1 C15 C16 -81.3(4) . . . . ?
C24 Fe1 C15 C16 160.7(4) . . . . ?
C22 Fe1 C15 C16 42.0(9) . . . . ?
C20 Fe1 C15 C16 118.3(4) . . . . ?
C21 Fe1 C15 C16 76.0(5) . . . . ?
C16 Fe1 C15 C10 -116.5(7) . . . . ?
C17 Fe1 C15 C10 -153.9(6) . . . . ?
C19 Fe1 C15 C10 124.8(7) . . . . ?
C23 Fe1 C15 C10 79.4(10) . . . . ?
C18 Fe1 C15 C10 162.2(6) . . . . ?
C24 Fe1 C15 C10 44.1(6) . . . . ?
C22 Fe1 C15 C10 -74.5(10) . . . . ?
C20 Fe1 C15 C10 1.8(6) . . . . ?
C21 Fe1 C15 C10 -40.5(7) . . . . ?
C19 C15 C16 C17 1.4(7) . . . . ?
C10 C15 C16 C17 -179.0(6) . . . . ?
Fe1 C15 C16 C17 59.8(5) . . . . ?
C19 C15 C16 Fe1 -58.4(4) . . . . ?
C10 C15 C16 Fe1 121.1(6) . . . . ?
C19 Fe1 C16 C17 -81.1(4) . . . . ?
C23 Fe1 C16 C17 45.6(9) . . . . ?
C18 Fe1 C16 C17 -37.7(4) . . . . ?
C24 Fe1 C16 C17 -169.6(7) . . . . ?
C22 Fe1 C16 C17 77.1(5) . . . . ?
C20 Fe1 C16 C17 159.6(4) . . . . ?
C21 Fe1 C16 C17 118.3(4) . . . . ?
C15 Fe1 C16 C17 -119.1(6) . . . . ?
C17 Fe1 C16 C15 119.1(6) . . . . ?
C19 Fe1 C16 C15 38.0(4) . . . . ?
C23 Fe1 C16 C15 164.8(7) . . . . ?
C18 Fe1 C16 C15 81.5(4) . . . . ?
C24 Fe1 C16 C15 -50.5(9) . . . . ?
C22 Fe1 C16 C15 -163.7(4) . . . . ?
C20 Fe1 C16 C15 -81.3(5) . . . . ?
C21 Fe1 C16 C15 -122.6(4) . . . . ?
C15 C16 C17 C18 -0.8(8) . . . . ?
Fe1 C16 C17 C18 59.2(5) . . . . ?
C15 C16 C17 Fe1 -60.1(4) . . . . ?
C19 Fe1 C17 C16 82.3(4) . . . . ?
C23 Fe1 C17 C16 -161.6(4) . . . . ?
C18 Fe1 C17 C16 119.5(6) . . . . ?
C24 Fe1 C17 C16 169.2(7) . . . . ?
C22 Fe1 C17 C16 -120.4(4) . . . . ?
C20 Fe1 C17 C16 -48.8(8) . . . . ?
C21 Fe1 C17 C16 -79.1(5) . . . . ?
C15 Fe1 C17 C16 38.3(4) . . . . ?
C16 Fe1 C17 C18 -119.5(6) . . . . ?
C19 Fe1 C17 C18 -37.2(4) . . . . ?
C23 Fe1 C17 C18 78.9(5) . . . . ?
C24 Fe1 C17 C18 49.6(9) . . . . ?
C22 Fe1 C17 C18 120.1(4) . . . . ?
C20 Fe1 C17 C18 -168.3(7) . . . . ?
C21 Fe1 C17 C18 161.4(4) . . . . ?
C15 Fe1 C17 C18 -81.3(4) . . . . ?
C16 C17 C18 C19 -0.1(8) . . . . ?
Fe1 C17 C18 C19 59.1(5) . . . . ?
C16 C17 C18 Fe1 -59.2(5) . . . . ?
C16 Fe1 C18 C19 -82.4(4) . . . . ?
C17 Fe1 C18 C19 -119.8(6) . . . . ?
C23 Fe1 C18 C19 120.4(4) . . . . ?
C24 Fe1 C18 C19 78.7(5) . . . . ?
C22 Fe1 C18 C19 162.6(4) . . . . ?
C20 Fe1 C18 C19 45.9(11) . . . . ?
C21 Fe1 C18 C19 -163.7(6) . . . . ?
C15 Fe1 C18 C19 -37.8(4) . . . . ?
C16 Fe1 C18 C17 37.3(4) . . . . ?
C19 Fe1 C18 C17 119.8(6) . . . . ?
C23 Fe1 C18 C17 -119.9(4) . . . . ?
C24 Fe1 C18 C17 -161.5(4) . . . . ?
C22 Fe1 C18 C17 -77.6(5) . . . . ?
C20 Fe1 C18 C17 165.7(8) . . . . ?
C21 Fe1 C18 C17 -43.9(9) . . . . ?
C15 Fe1 C18 C17 81.9(4) . . . . ?
C17 C18 C19 C15 1.0(8) . . . . ?
Fe1 C18 C19 C15 60.0(5) . . . . ?
C17 C18 C19 Fe1 -59.0(5) . . . . ?
C16 C15 C19 C18 -1.5(7) . . . . ?
C10 C15 C19 C18 179.0(7) . . . . ?
Fe1 C15 C19 C18 -59.7(5) . . . . ?
C16 C15 C19 Fe1 58.2(4) . . . . ?
C10 C15 C19 Fe1 -121.3(7) . . . . ?
C16 Fe1 C19 C18 81.0(4) . . . . ?
C17 Fe1 C19 C18 37.5(4) . . . . ?
C23 Fe1 C19 C18 -78.2(5) . . . . ?
C24 Fe1 C19 C18 -121.3(4) . . . . ?
C22 Fe1 C19 C18 -42.4(9) . . . . ?
C20 Fe1 C19 C18 -163.6(4) . . . . ?
C21 Fe1 C19 C18 160.0(8) . . . . ?
C15 Fe1 C19 C18 119.4(6) . . . . ?
C16 Fe1 C19 C15 -38.4(4) . . . . ?
C17 Fe1 C19 C15 -81.9(4) . . . . ?
C23 Fe1 C19 C15 162.4(4) . . . . ?
C18 Fe1 C19 C15 -119.4(6) . . . . ?
C24 Fe1 C19 C15 119.3(4) . . . . ?
C22 Fe1 C19 C15 -161.8(7) . . . . ?
C20 Fe1 C19 C15 76.9(5) . . . . ?
C21 Fe1 C19 C15 40.6(10) . . . . ?
C16 Fe1 C20 C24 163.7(4) . . . . ?
C17 Fe1 C20 C24 -161.1(6) . . . . ?
C19 Fe1 C20 C24 78.0(5) . . . . ?
C23 Fe1 C20 C24 -37.8(4) . . . . ?
C18 Fe1 C20 C24 43.2(11) . . . . ?
C22 Fe1 C20 C24 -81.7(4) . . . . ?
C21 Fe1 C20 C24 -119.3(6) . . . . ?
C15 Fe1 C20 C24 120.2(4) . . . . ?
C16 Fe1 C20 C21 -77.1(5) . . . . ?
C17 Fe1 C20 C21 -41.9(9) . . . . ?
C19 Fe1 C20 C21 -162.8(4) . . . . ?
C23 Fe1 C20 C21 81.5(5) . . . . ?
C18 Fe1 C20 C21 162.5(8) . . . . ?
C24 Fe1 C20 C21 119.3(6) . . . . ?
C22 Fe1 C20 C21 37.6(4) . . . . ?
C15 Fe1 C20 C21 -120.6(4) . . . . ?
C24 C20 C21 C22 0.1(9) . . . . ?
Fe1 C20 C21 C22 -59.0(5) . . . . ?
C24 C20 C21 Fe1 59.1(5) . . . . ?
C16 Fe1 C21 C22 -120.2(4) . . . . ?
C17 Fe1 C21 C22 -78.6(5) . . . . ?
C19 Fe1 C21 C22 167.2(7) . . . . ?
C23 Fe1 C21 C22 37.4(4) . . . . ?
C18 Fe1 C21 C22 -46.9(9) . . . . ?
C24 Fe1 C21 C22 81.4(4) . . . . ?
C20 Fe1 C21 C22 119.0(6) . . . . ?
C15 Fe1 C21 C22 -162.1(4) . . . . ?
C16 Fe1 C21 C20 120.8(4) . . . . ?
C17 Fe1 C21 C20 162.3(4) . . . . ?
C19 Fe1 C21 C20 48.1(10) . . . . ?
C23 Fe1 C21 C20 -81.7(5) . . . . ?
C18 Fe1 C21 C20 -165.9(7) . . . . ?
C24 Fe1 C21 C20 -37.7(4) . . . . ?
C22 Fe1 C21 C20 -119.0(6) . . . . ?
C15 Fe1 C21 C20 78.9(5) . . . . ?
C20 C21 C22 C23 -0.1(8) . . . . ?
Fe1 C21 C22 C23 -59.2(5) . . . . ?
C20 C21 C22 Fe1 59.1(5) . . . . ?
C16 Fe1 C22 C21 77.4(5) . . . . ?
C17 Fe1 C22 C21 118.5(4) . . . . ?
C19 Fe1 C22 C21 -169.0(6) . . . . ?
C23 Fe1 C22 C21 -119.9(6) . . . . ?
C18 Fe1 C22 C21 160.1(4) . . . . ?
C24 Fe1 C22 C21 -81.8(5) . . . . ?
C20 Fe1 C22 C21 -37.8(4) . . . . ?
C15 Fe1 C22 C21 46.1(9) . . . . ?
C16 Fe1 C22 C23 -162.6(4) . . . . ?
C17 Fe1 C22 C23 -121.5(4) . . . . ?
C19 Fe1 C22 C23 -49.0(9) . . . . ?
C18 Fe1 C22 C23 -79.9(5) . . . . ?
C24 Fe1 C22 C23 38.1(4) . . . . ?
C20 Fe1 C22 C23 82.1(5) . . . . ?
C21 Fe1 C22 C23 119.9(6) . . . . ?
C15 Fe1 C22 C23 166.0(7) . . . . ?
C21 C22 C23 C24 0.0(8) . . . . ?
Fe1 C22 C23 C24 -59.7(5) . . . . ?
C21 C22 C23 Fe1 59.7(5) . . . . ?
C16 Fe1 C23 C22 43.0(10) . . . . ?
C17 Fe1 C23 C22 76.3(5) . . . . ?
C19 Fe1 C23 C22 160.2(4) . . . . ?
C18 Fe1 C23 C22 118.5(4) . . . . ?
C24 Fe1 C23 C22 -118.5(6) . . . . ?
C20 Fe1 C23 C22 -80.8(5) . . . . ?
C21 Fe1 C23 C22 -37.1(4) . . . . ?
C15 Fe1 C23 C22 -166.1(7) . . . . ?
C16 Fe1 C23 C24 161.5(7) . . . . ?
C17 Fe1 C23 C24 -165.1(4) . . . . ?
C19 Fe1 C23 C24 -81.3(5) . . . . ?
C18 Fe1 C23 C24 -123.0(4) . . . . ?
C22 Fe1 C23 C24 118.5(6) . . . . ?
C20 Fe1 C23 C24 37.7(4) . . . . ?
C21 Fe1 C23 C24 81.5(5) . . . . ?
C15 Fe1 C23 C24 -47.6(10) . . . . ?
C21 C20 C24 C23 -0.1(9) . . . . ?
Fe1 C20 C24 C23 59.4(5) . . . . ?
C21 C20 C24 Fe1 -59.5(5) . . . . ?
C22 C23 C24 C20 0.1(8) . . . . ?
Fe1 C23 C24 C20 -59.7(5) . . . . ?
C22 C23 C24 Fe1 59.7(5) . . . . ?
C16 Fe1 C24 C20 -41.6(9) . . . . ?
C17 Fe1 C24 C20 158.3(7) . . . . ?
C19 Fe1 C24 C20 -122.3(4) . . . . ?
C23 Fe1 C24 C20 119.2(6) . . . . ?
C18 Fe1 C24 C20 -164.6(4) . . . . ?
C22 Fe1 C24 C20 81.1(4) . . . . ?
C21 Fe1 C24 C20 37.6(4) . . . . ?
C15 Fe1 C24 C20 -79.2(5) . . . . ?
C16 Fe1 C24 C23 -160.8(7) . . . . ?
C17 Fe1 C24 C23 39.1(10) . . . . ?
C19 Fe1 C24 C23 118.5(4) . . . . ?
C18 Fe1 C24 C23 76.2(5) . . . . ?
C22 Fe1 C24 C23 -38.0(4) . . . . ?
C20 Fe1 C24 C23 -119.2(6) . . . . ?
C21 Fe1 C24 C23 -81.6(5) . . . . ?
C15 Fe1 C24 C23 161.6(4) . . . . ?
